data_1521930
loop_
_publ_author_name
'Sieke, C.'
'Schleid, T.'

_publ_section_title
;
 Sm3 Cl (Si O4)2 : ein chlorarmes Chloridorthosilicat des Samariums
;
_journal_name_full 'Zeitschrift fuer Anorganische und Allgemeine Chemie'
_journal_page_first 377
_journal_page_last 378
_journal_volume 625
_journal_year 1999
_chemical_formula_sum 'Cl O8 Si2 Sm3'
_chemical_name_systematic 'Sm3 Cl (Si O4)2'
_space_group_IT_number 62
_symmetry_space_group_name_Hall '-P 2ac 2n'
_symmetry_space_group_name_H-M 'P n m a'
_cell_angle_alpha 90
_cell_angle_beta 90
_cell_angle_gamma 90
_cell_formula_units_Z 4
_cell_length_a 7.0174
_cell_length_b 18.008
_cell_length_c 6.2663
_cell_volume 791.868
_citation_journal_id_ASTM ZAACAB
_cod_data_source_file Sieke_ZAACAB_1999_870.cif
_cod_data_source_block Cl1O8Si2Sm3
_cod_original_cell_volume 791.8682
_cod_original_formula_sum 'Cl1 O8 Si2 Sm3'
_cod_database_code 1521930

loop_
_symmetry_equiv_pos_as_xyz
x,y,z
-x+1/2,-y,z+1/2
x+1/2,-y+1/2,-z+1/2
-x,y+1/2,-z
-x,-y,-z
x-1/2,y,-z-1/2
-x-1/2,y-1/2,z-1/2
x,-y-1/2,z

loop_
_atom_site_label
_atom_site_type_symbol
_atom_site_fract_x
_atom_site_fract_y
_atom_site_fract_z
_atom_site_occupancy
_atom_site_U_iso_or_equiv
O4 O-2 0.044 0.1742 0.7751 1 0.0
Sm1 Sm+3 0.02345 0.09109 0.12575 1 0.0
Sm2 Sm+3 0.30498 0.25 0.88154 1 0.0
O3 O-2 0.3461 0.1183 0.0294 1 0.0
Cl1 Cl-1 0.0548 0.25 0.2386 1 0.0
O1 O-2 0.0189 0.0311 0.7851 1 0.0
Si1 Si+4 0.0327 0.0997 0.6207 1 0.0
O2 O-2 0.203 0.0947 0.4508 1 0.0
